data_7701140
loop_
_publ_author_name
'Preu\&s, Andrea'
'Korb, Marcus'
'Miesel, Dominique'
'R\"uffer, Tobias'
'Hildebrandt, Alexander'
'Lang, Heinrich'

_publ_section_title
;
 Ferrocenyl naphthalenes: substituent- and substitution pattern-depending
 charge transfer studies.
;
_journal_issue 38
_journal_name_full 'Dalton transactions (Cambridge, England : 2003)'
_journal_page_first 14418
_journal_page_last 14432
_journal_paper_doi 10.1039/c9dt03216a
_journal_volume 48
_journal_year 2019
_chemical_formula_moiety 'C20 H15 Br Fe'
_chemical_formula_sum 'C20 H15 Br Fe'
_chemical_formula_weight 391.08
_space_group_crystal_system orthorhombic
_space_group_IT_number 61
_space_group_name_Hall '-P 2ac 2ab'
_space_group_name_H-M_alt 'P b c a'
_symmetry_space_group_name_Hall '-P 2ac 2ab'
_symmetry_space_group_name_H-M 'P b c a'
_atom_sites_solution_hydrogens geom
_audit_creation_method SHELXL-2013
_audit_update_record
;
2019-02-16 deposited with the CCDC.    2019-08-30 downloaded from the CCDC.
;
_cell_angle_alpha 90
_cell_angle_beta 90
_cell_angle_gamma 90
_cell_formula_units_Z 8
_cell_length_a 10.3319(10)
_cell_length_b 7.7884(7)
_cell_length_c 37.581(4)
_cell_measurement_reflns_used 1671
_cell_measurement_temperature 125.00(10)
_cell_measurement_theta_max 27.6210
_cell_measurement_theta_min 3.3110
_cell_volume 3024.1(5)
_computing_cell_refinement 'CrysAlisPro 1.171.38.41l (Rigaku OD, 2015)'
_computing_data_collection 'CrysAlisPro 1.171.38.41l (Rigaku OD, 2015)'
_computing_data_reduction 'CrysAlisPro 1.171.38.41l (Rigaku OD, 2015)'
_computing_structure_refinement 'SHELXL-2013 (Sheldrick, 2013)'
_computing_structure_solution 'SHELXS-2013 (Sheldrick, 2013)'
_diffrn_ambient_temperature 125.00(10)
_diffrn_measured_fraction_theta_full 0.998
_diffrn_measured_fraction_theta_max 0.998
_diffrn_measurement_device_type 'oxford gemini s'
_diffrn_measurement_method '\w scans'
_diffrn_radiation_type MoK\a
_diffrn_radiation_wavelength 0.71073
_diffrn_reflns_av_R_equivalents 0.0648
_diffrn_reflns_av_unetI/netI 0.0699
_diffrn_reflns_Laue_measured_fraction_full 0.998
_diffrn_reflns_Laue_measured_fraction_max 0.998
_diffrn_reflns_limit_h_max 10
_diffrn_reflns_limit_h_min -12
_diffrn_reflns_limit_k_max 9
_diffrn_reflns_limit_k_min -9
_diffrn_reflns_limit_l_max 44
_diffrn_reflns_limit_l_min -38
_diffrn_reflns_number 8085
_diffrn_reflns_point_group_measured_fraction_full 0.998
_diffrn_reflns_point_group_measured_fraction_max 0.998
_diffrn_reflns_theta_full 25.000
_diffrn_reflns_theta_max 24.998
_diffrn_reflns_theta_min 2.930
_exptl_absorpt_coefficient_mu 3.632
_exptl_absorpt_correction_T_max 1.00000
_exptl_absorpt_correction_T_min 0.89104
_exptl_absorpt_correction_type multi-scan
_exptl_absorpt_process_details
;
CrysAlisPro 1.171.38.41l (Rigaku Oxford Diffraction, 2015)
Empirical absorption correction using spherical harmonics,
 implemented in SCALE3 ABSPACK scaling algorithm.
;
_exptl_crystal_colour orange
_exptl_crystal_density_diffrn 1.718
_exptl_crystal_description block
_exptl_crystal_F_000 1568
_exptl_crystal_size_max 0.3
_exptl_crystal_size_mid 0.3
_exptl_crystal_size_min 0.3
_refine_diff_density_max 0.584
_refine_diff_density_min -0.493
_refine_diff_density_rms 0.105
_refine_ls_extinction_method none
_refine_ls_goodness_of_fit_ref 1.068
_refine_ls_hydrogen_treatment constr
_refine_ls_matrix_type full
_refine_ls_number_parameters 199
_refine_ls_number_reflns 2658
_refine_ls_number_restraints 0
_refine_ls_restrained_S_all 1.068
_refine_ls_R_factor_all 0.0675
_refine_ls_R_factor_gt 0.0475
_refine_ls_shift/su_max 0.002
_refine_ls_shift/su_mean 0.000
_refine_ls_structure_factor_coef Fsqd
_refine_ls_weighting_details 'w=1/[\s^2^(Fo^2^)+(0.0238P)^2^] where P=(Fo^2^+2Fc^2^)/3'
_refine_ls_weighting_scheme calc
_refine_ls_wR_factor_gt 0.0781
_refine_ls_wR_factor_ref 0.0841
_reflns_Friedel_coverage 0.000
_reflns_number_gt 2085
_reflns_number_total 2658
_reflns_threshold_expression 'I > 2\s(I)'
_cod_data_source_file c9dt03216a2.cif
_cod_data_source_block DA-AP125-1
_cod_depositor_comments 'Adding full bibliography for 7701130--7701141.cif.'
_cod_database_code 7701140
_shelx_space_group_comment
;
The symmetry employed for this shelxl refinement is uniquely defined
by the following loop, which should always be used as a source of
symmetry information in preference to the above space-group names.
They are only intended as comments.
;
_oxdiff_exptl_absorpt_empirical_full_min 0.864
_oxdiff_exptl_absorpt_empirical_full_max 1.235
_oxdiff_exptl_absorpt_empirical_details
;
Empirical correction (ABSPACK) includes:
- Absorption correction using spherical harmonics
- Frame scaling
;
_shelxl_version_number 2013-4

loop_
_space_group_symop_operation_xyz
'x, y, z'
'-x+1/2, -y, z+1/2'
'x+1/2, -y+1/2, -z'
'-x, y+1/2, -z+1/2'
'-x, -y, -z'
'x-1/2, y, -z-1/2'
'-x-1/2, y-1/2, z'
'x, -y-1/2, z-1/2'

loop_
_atom_site_label
_atom_site_type_symbol
_atom_site_fract_x
_atom_site_fract_y
_atom_site_fract_z
_atom_site_U_iso_or_equiv
_atom_site_adp_type
_atom_site_occupancy
_atom_site_site_symmetry_order
_atom_site_calc_flag
_atom_site_refinement_flags_posn
_atom_site_refinement_flags_adp
C11 C 1.3279(3) -0.1067(5) 0.15448(11) 0.0154(10) Uani 1 1 d . .
H11 H 1.2536 -0.1679 0.1487 0.018 Uiso 1 1 calc R U
C12 C 1.4144(3) -0.0654(5) 0.12778(12) 0.0149(10) Uani 1 1 d . .
C13 C 1.5257(4) 0.0327(5) 0.13724(12) 0.0185(10) Uani 1 1 d . .
H3 H 1.5844 0.0642 0.1196 0.022 Uiso 1 1 calc R U
C14 C 1.5479(4) 0.0812(5) 0.17149(12) 0.0180(10) Uani 1 1 d . .
H4 H 1.6213 0.1453 0.1768 0.022 Uiso 1 1 calc R U
C15 C 1.4616(3) 0.0363(5) 0.19920(12) 0.0144(10) Uani 1 1 d . .
C16 C 1.4843(4) 0.0781(5) 0.23538(12) 0.0169(10) Uani 1 1 d . .
H6 H 1.5568 0.1419 0.2417 0.020 Uiso 1 1 calc R U
C17 C 1.3993(4) 0.0241(5) 0.26084(12) 0.0164(10) Uani 1 1 d . .
C18 C 1.2869(4) -0.0687(5) 0.25245(12) 0.0184(10) Uani 1 1 d . .
H8 H 1.2297 -0.1022 0.2702 0.022 Uiso 1 1 calc R U
C19 C 1.2632(4) -0.1087(5) 0.21775(12) 0.0166(10) Uani 1 1 d . .
H9 H 1.1889 -0.1702 0.2120 0.020 Uiso 1 1 calc R U
C20 C 1.3483(3) -0.0594(5) 0.19028(12) 0.0146(10) Uani 1 1 d . .
C1 C 1.3923(4) -0.1193(5) 0.09082(12) 0.0166(10) Uani 1 1 d . .
C2 C 1.3022(3) -0.2469(5) 0.07931(12) 0.0147(10) Uani 1 1 d . .
H13 H 1.2478 -0.3098 0.0941 0.018 Uiso 1 1 calc R U
C3 C 1.3091(3) -0.2623(6) 0.04169(12) 0.0182(11) Uani 1 1 d . .
H14 H 1.2602 -0.3360 0.0276 0.022 Uiso 1 1 calc R U
C4 C 1.4045(3) -0.1442(6) 0.02948(12) 0.0184(10) Uani 1 1 d . .
H15 H 1.4292 -0.1277 0.0059 0.022 Uiso 1 1 calc R U
C5 C 1.4557(4) -0.0554(5) 0.05959(11) 0.0155(10) Uani 1 1 d . .
H16 H 1.5192 0.0292 0.0590 0.019 Uiso 1 1 calc R U
C6 C 1.6343(4) -0.3942(6) 0.09603(12) 0.0228(11) Uani 1 1 d . .
H17 H 1.6605 -0.3434 0.1172 0.027 Uiso 1 1 calc R U
C7 C 1.5397(4) -0.5260(6) 0.09261(13) 0.0256(12) Uani 1 1 d . .
H18 H 1.4934 -0.5770 0.1110 0.031 Uiso 1 1 calc R U
C8 C 1.5290(4) -0.5651(6) 0.05604(13) 0.0239(11) Uani 1 1 d . .
H19 H 1.4734 -0.6460 0.0462 0.029 Uiso 1 1 calc R U
C9 C 1.6165(4) -0.4612(6) 0.03695(13) 0.0217(11) Uani 1 1 d . .
H20 H 1.6294 -0.4625 0.0125 0.026 Uiso 1 1 calc R U
C10 C 1.6815(4) -0.3539(6) 0.06182(12) 0.0215(11) Uani 1 1 d . .
H21 H 1.7440 -0.2719 0.0565 0.026 Uiso 1 1 calc R U
Fe1 Fe 1.48612(5) -0.31316(8) 0.06429(2) 0.01309(17) Uani 1 1 d . .
Br1 Br 1.43272(4) 0.07807(6) 0.30934(2) 0.02525(16) Uani 1 1 d . .

loop_
_atom_site_aniso_label
_atom_site_aniso_U_11
_atom_site_aniso_U_22
_atom_site_aniso_U_33
_atom_site_aniso_U_23
_atom_site_aniso_U_13
_atom_site_aniso_U_12
C11 0.0088(19) 0.014(3) 0.023(3) 0.001(2) -0.0033(19) -0.0021(17)
C12 0.015(2) 0.010(2) 0.020(3) 0.000(2) -0.0013(19) 0.0053(18)
C13 0.020(2) 0.016(2) 0.020(3) -0.001(2) 0.007(2) -0.0041(19)
C14 0.016(2) 0.011(2) 0.027(3) 0.001(2) 0.000(2) -0.0044(18)
C15 0.0125(19) 0.008(2) 0.022(3) 0.000(2) 0.0005(19) 0.0047(17)
C16 0.018(2) 0.015(2) 0.018(3) 0.003(2) 0.0000(19) 0.0025(19)
C17 0.020(2) 0.013(2) 0.017(3) -0.003(2) -0.0037(19) 0.0050(19)
C18 0.016(2) 0.017(2) 0.023(3) 0.002(2) 0.0053(19) 0.0009(19)
C19 0.0109(19) 0.017(2) 0.022(3) -0.002(2) 0.0014(19) -0.0025(18)
C20 0.014(2) 0.008(2) 0.021(3) 0.000(2) -0.0019(18) 0.0018(17)
C1 0.014(2) 0.013(2) 0.023(3) 0.001(2) -0.0008(19) 0.0039(18)
C2 0.011(2) 0.014(3) 0.019(3) 0.000(2) 0.0022(18) 0.0016(17)
C3 0.014(2) 0.019(3) 0.021(3) -0.003(2) -0.0041(19) 0.0055(19)
C4 0.023(2) 0.020(2) 0.012(3) 0.000(2) 0.0017(19) 0.0067(19)
C5 0.020(2) 0.007(2) 0.019(3) 0.005(2) 0.0036(19) -0.0011(17)
C6 0.018(2) 0.030(3) 0.020(3) -0.001(3) -0.003(2) 0.009(2)
C7 0.026(2) 0.027(3) 0.024(3) 0.014(3) 0.001(2) 0.006(2)
C8 0.020(2) 0.015(2) 0.037(3) -0.004(3) -0.007(2) 0.0074(19)
C9 0.021(2) 0.025(3) 0.020(3) -0.004(2) 0.004(2) 0.012(2)
C10 0.0085(18) 0.030(3) 0.026(3) 0.004(3) 0.003(2) -0.0002(18)
Fe1 0.0129(3) 0.0126(3) 0.0138(4) 0.0010(3) 0.0009(3) 0.0008(2)
Br1 0.0301(3) 0.0287(3) 0.0170(3) -0.0036(3) -0.0018(2) -0.0016(2)

loop_
_atom_type_symbol
_atom_type_description
_atom_type_scat_dispersion_real
_atom_type_scat_dispersion_imag
_atom_type_scat_source
C C 0.0033 0.0016 'International Tables Vol C Tables 4.2.6.8 and 6.1.1.4'
H H 0.0000 0.0000 'International Tables Vol C Tables 4.2.6.8 and 6.1.1.4'
Fe Fe 0.3463 0.8444 'International Tables Vol C Tables 4.2.6.8 and 6.1.1.4'
Br Br -0.2901 2.4595 'International Tables Vol C Tables 4.2.6.8 and 6.1.1.4'

loop_
_geom_angle_atom_site_label_1
_geom_angle_atom_site_label_2
_geom_angle_atom_site_label_3
_geom_angle
C12 C11 C20 122.4(4)
C12 C11 H11 118.8
C20 C11 H11 118.8
C11 C12 C13 117.7(4)
C11 C12 C1 121.3(4)
C13 C12 C1 120.9(4)
C14 C13 C12 121.3(4)
C14 C13 H3 119.3
C12 C13 H3 119.3
C13 C14 C15 121.4(4)
C13 C14 H4 119.3
C15 C14 H4 119.3
C14 C15 C16 123.0(4)
C14 C15 C20 118.2(4)
C16 C15 C20 118.8(4)
C17 C16 C15 119.6(4)
C17 C16 H6 120.2
C15 C16 H6 120.2
C16 C17 C18 122.2(4)
C16 C17 Br1 119.1(3)
C18 C17 Br1 118.6(3)
C19 C18 C17 118.8(4)
C19 C18 H8 120.6
C17 C18 H8 120.6
C18 C19 C20 121.7(4)
C18 C19 H9 119.1
C20 C19 H9 119.1
C19 C20 C11 122.3(4)
C19 C20 C15 118.8(4)
C11 C20 C15 118.9(4)
C2 C1 C5 107.0(4)
C2 C1 C12 125.9(4)
C5 C1 C12 127.1(4)
C2 C1 Fe1 69.5(2)
C5 C1 Fe1 69.0(2)
C12 C1 Fe1 126.6(3)
C3 C2 C1 109.1(4)
C3 C2 Fe1 70.0(2)
C1 C2 Fe1 69.8(2)
C3 C2 H13 125.4
C1 C2 H13 125.4
Fe1 C2 H13 126.4
C2 C3 C4 107.5(4)
C2 C3 Fe1 69.5(2)
C4 C3 Fe1 69.0(2)
C2 C3 H14 126.2
C4 C3 H14 126.2
Fe1 C3 H14 126.8
C3 C4 C5 108.3(4)
C3 C4 Fe1 70.3(2)
C5 C4 Fe1 69.6(2)
C3 C4 H15 125.9
C5 C4 H15 125.9
Fe1 C4 H15 125.9
C4 C5 C1 108.1(4)
C4 C5 Fe1 69.4(2)
C1 C5 Fe1 70.0(2)
C4 C5 H16 125.9
C1 C5 H16 125.9
Fe1 C5 H16 126.2
C10 C6 C7 108.4(4)
C10 C6 Fe1 70.0(2)
C7 C6 Fe1 69.8(2)
C10 C6 H17 125.8
C7 C6 H17 125.8
Fe1 C6 H17 126.0
C8 C7 C6 107.2(4)
C8 C7 Fe1 69.3(3)
C6 C7 Fe1 69.4(3)
C8 C7 H18 126.4
C6 C7 H18 126.4
Fe1 C7 H18 126.4
C9 C8 C7 108.8(4)
C9 C8 Fe1 70.4(2)
C7 C8 Fe1 70.2(3)
C9 C8 H19 125.6
C7 C8 H19 125.6
Fe1 C8 H19 125.4
C8 C9 C10 107.8(4)
C8 C9 Fe1 69.3(2)
C10 C9 Fe1 69.5(2)
C8 C9 H20 126.1
C10 C9 H20 126.1
Fe1 C9 H20 126.6
C6 C10 C9 107.7(4)
C6 C10 Fe1 69.6(2)
C9 C10 Fe1 69.8(2)
C6 C10 H21 126.1
C9 C10 H21 126.1
Fe1 C10 H21 126.0
C8 Fe1 C4 127.93(19)
C8 Fe1 C5 165.74(19)
C4 Fe1 C5 40.99(16)
C8 Fe1 C6 68.12(18)
C4 Fe1 C6 152.27(17)
C5 Fe1 C6 118.07(18)
C8 Fe1 C10 68.20(17)
C4 Fe1 C10 118.63(17)
C5 Fe1 C10 107.49(17)
C6 Fe1 C10 40.38(16)
C8 Fe1 C7 40.48(18)
C4 Fe1 C7 165.65(18)
C5 Fe1 C7 152.15(19)
C6 Fe1 C7 40.76(17)
C10 Fe1 C7 68.36(17)
C8 Fe1 C2 119.15(17)
C4 Fe1 C2 68.31(16)
C5 Fe1 C2 68.47(16)
C6 Fe1 C2 127.80(18)
C10 Fe1 C2 165.26(18)
C7 Fe1 C2 108.16(17)
C8 Fe1 C9 40.36(17)
C4 Fe1 C9 108.25(18)
C5 Fe1 C9 127.69(17)
C6 Fe1 C9 68.04(18)
C10 Fe1 C9 40.65(16)
C7 Fe1 C9 68.12(19)
C2 Fe1 C9 152.83(17)
C8 Fe1 C1 152.38(18)
C4 Fe1 C1 68.99(17)
C5 Fe1 C1 41.01(16)
C6 Fe1 C1 107.34(18)
C10 Fe1 C1 127.03(17)
C7 Fe1 C1 118.10(19)
C2 Fe1 C1 40.77(15)
C9 Fe1 C1 165.42(17)
C8 Fe1 C3 108.47(17)
C4 Fe1 C3 40.72(16)
C5 Fe1 C3 68.74(16)
C6 Fe1 C3 165.64(18)
C10 Fe1 C3 152.80(18)
C7 Fe1 C3 127.72(17)
C2 Fe1 C3 40.50(16)
C9 Fe1 C3 119.09(18)
C1 Fe1 C3 68.81(17)

loop_
_geom_bond_atom_site_label_1
_geom_bond_atom_site_label_2
_geom_bond_distance
C11 C12 1.381(5)
C11 C20 1.411(6)
C11 H11 0.9300
C12 C13 1.426(5)
C12 C1 1.469(6)
C13 C14 1.361(6)
C13 H3 0.9300
C14 C15 1.415(6)
C14 H4 0.9300
C15 C16 1.418(6)
C15 C20 1.427(5)
C16 C17 1.365(6)
C16 H6 0.9300
C17 C18 1.404(5)
C17 Br1 1.902(4)
C18 C19 1.363(6)
C18 H8 0.9300
C19 C20 1.409(6)
C19 H9 0.9300
C1 C2 1.428(5)
C1 C5 1.433(6)
C1 Fe1 2.052(4)
C2 C3 1.420(6)
C2 Fe1 2.048(4)
C2 H13 0.9300
C3 C4 1.424(6)
C3 Fe1 2.055(4)
C3 H14 0.9300
C4 C5 1.428(6)
C4 Fe1 2.038(4)
C4 H15 0.9300
C5 Fe1 2.040(4)
C5 H16 0.9300
C6 C10 1.411(6)
C6 C7 1.423(6)
C6 Fe1 2.041(4)
C6 H17 0.9300
C7 C8 1.412(6)
C7 Fe1 2.046(5)
C7 H18 0.9300
C8 C9 1.409(6)
C8 Fe1 2.035(4)
C8 H19 0.9300
C9 C10 1.422(6)
C9 Fe1 2.049(4)
C9 H20 0.9300
C10 Fe1 2.046(4)
C10 H21 0.9300

loop_
_geom_torsion_atom_site_label_1
_geom_torsion_atom_site_label_2
_geom_torsion_atom_site_label_3
_geom_torsion_atom_site_label_4
_geom_torsion
C20 C11 C12 C13 -1.8(6)
C20 C11 C12 C1 178.7(4)
C11 C12 C13 C14 1.4(6)
C1 C12 C13 C14 -179.1(4)
C12 C13 C14 C15 0.1(7)
C13 C14 C15 C16 177.2(4)
C13 C14 C15 C20 -1.1(6)
C14 C15 C16 C17 -177.3(4)
C20 C15 C16 C17 1.0(6)
C15 C16 C17 C18 -1.7(6)
C15 C16 C17 Br1 179.0(3)
C16 C17 C18 C19 1.2(6)
Br1 C17 C18 C19 -179.5(3)
C17 C18 C19 C20 0.0(6)
C18 C19 C20 C11 177.0(4)
C18 C19 C20 C15 -0.6(6)
C12 C11 C20 C19 -176.9(4)
C12 C11 C20 C15 0.7(6)
C14 C15 C20 C19 178.4(4)
C16 C15 C20 C19 0.1(6)
C14 C15 C20 C11 0.7(6)
C16 C15 C20 C11 -177.6(4)
C11 C12 C1 C2 -15.1(6)
C13 C12 C1 C2 165.4(4)
C11 C12 C1 C5 164.9(4)
C13 C12 C1 C5 -14.7(6)
C11 C12 C1 Fe1 -104.9(4)
C13 C12 C1 Fe1 75.5(5)
C5 C1 C2 C3 0.0(4)
C12 C1 C2 C3 179.9(4)
Fe1 C1 C2 C3 -59.1(3)
C5 C1 C2 Fe1 59.1(3)
C12 C1 C2 Fe1 -121.0(4)
C1 C2 C3 C4 0.3(4)
Fe1 C2 C3 C4 -58.7(3)
C1 C2 C3 Fe1 59.0(3)
C2 C3 C4 C5 -0.4(4)
Fe1 C3 C4 C5 -59.4(3)
C2 C3 C4 Fe1 59.0(3)
C3 C4 C5 C1 0.3(4)
Fe1 C4 C5 C1 -59.5(3)
C3 C4 C5 Fe1 59.8(3)
C2 C1 C5 C4 -0.2(4)
C12 C1 C5 C4 179.9(4)
Fe1 C1 C5 C4 59.2(3)
C2 C1 C5 Fe1 -59.3(3)
C12 C1 C5 Fe1 120.7(4)
C10 C6 C7 C8 -0.3(5)
Fe1 C6 C7 C8 59.2(3)
C10 C6 C7 Fe1 -59.6(3)
C6 C7 C8 C9 0.7(5)
Fe1 C7 C8 C9 60.0(3)
C6 C7 C8 Fe1 -59.3(3)
C7 C8 C9 C10 -0.8(5)
Fe1 C8 C9 C10 59.1(3)
C7 C8 C9 Fe1 -59.9(3)
C7 C6 C10 C9 -0.2(5)
Fe1 C6 C10 C9 -59.6(3)
C7 C6 C10 Fe1 59.5(3)
C8 C9 C10 C6 0.6(5)
Fe1 C9 C10 C6 59.5(3)
C8 C9 C10 Fe1 -58.9(3)
